data_7201068
loop_
_publ_author_name
'Zhou, Xiao-Ping'
'Lin, Shi-Hong'
'Li, Dan'
'Yin, Ye-Gao'

_publ_section_title
;
 Two CuCN hybrid networks with unusual topology tuned by terpyridine
 ligands
;
_journal_issue 9
_journal_name_full CrystEngComm
_journal_page_first 1899
_journal_paper_doi 10.1039/b904512k
_journal_volume 11
_journal_year 2009
_chemical_formula_sum 'C25 H17 Cu3 N6'
_chemical_formula_weight 592.07
_chemical_name_systematic
;
?
;
_space_group_IT_number 14
_symmetry_cell_setting monoclinic
_symmetry_space_group_name_Hall '-P 2ybc'
_symmetry_space_group_name_H-M 'P 1 21/c 1'
_atom_sites_solution_hydrogens geom
_atom_sites_solution_primary direct
_atom_sites_solution_secondary difmap
_audit_creation_method SHELXL-97
_cell_angle_alpha 90.00
_cell_angle_beta 113.73(10)
_cell_angle_gamma 90.00
_cell_formula_units_Z 4
_cell_length_a 10.586(19)
_cell_length_b 13.259(17)
_cell_length_c 17.180(3)
_cell_measurement_reflns_used 1536
_cell_measurement_temperature 293(2)
_cell_measurement_theta_max 22.0
_cell_measurement_theta_min 2.5
_cell_volume 2208(5)
_computing_cell_refinement 'Bruker SMART'
_computing_data_collection 'Bruker SMART'
_computing_data_reduction 'Bruker SAINT'
_computing_molecular_graphics 'Bruker SHELXTL'
_computing_publication_material 'Bruker SHELXTL'
_computing_structure_refinement 'SHELXL-97 (Sheldrick, 1997)'
_computing_structure_solution 'SHELXS-97 (Sheldrick, 1990)'
_diffrn_ambient_temperature 293(2)
_diffrn_measured_fraction_theta_full 0.950
_diffrn_measured_fraction_theta_max 0.950
_diffrn_measurement_device_type 'CCD area detector'
_diffrn_measurement_method 'phi and omega scans'
_diffrn_radiation_monochromator graphite
_diffrn_radiation_source 'fine-focus sealed tube'
_diffrn_radiation_type MoK\a
_diffrn_radiation_wavelength 0.71073
_diffrn_reflns_av_R_equivalents 0.0360
_diffrn_reflns_av_sigmaI/netI 0.0861
_diffrn_reflns_limit_h_max 11
_diffrn_reflns_limit_h_min -3
_diffrn_reflns_limit_k_max 12
_diffrn_reflns_limit_k_min -13
_diffrn_reflns_limit_l_max 13
_diffrn_reflns_limit_l_min -18
_diffrn_reflns_number 3827
_diffrn_reflns_theta_full 22.00
_diffrn_reflns_theta_max 22.00
_diffrn_reflns_theta_min 2.01
_exptl_absorpt_coefficient_mu 2.891
_exptl_absorpt_correction_T_max 0.5819
_exptl_absorpt_correction_T_min 0.5202
_exptl_absorpt_correction_type multi-scan
_exptl_absorpt_process_details 'SADABS (Sheldrick, 1996)'
_exptl_crystal_colour red
_exptl_crystal_density_diffrn 1.781
_exptl_crystal_density_method 'not measured'
_exptl_crystal_description block-like
_exptl_crystal_F_000 1184
_exptl_crystal_size_max 0.26
_exptl_crystal_size_mid 0.23
_exptl_crystal_size_min 0.21
_refine_diff_density_max 1.224
_refine_diff_density_min -0.783
_refine_diff_density_rms 0.132
_refine_ls_extinction_method none
_refine_ls_goodness_of_fit_ref 1.041
_refine_ls_hydrogen_treatment constr
_refine_ls_matrix_type full
_refine_ls_number_parameters 308
_refine_ls_number_reflns 2561
_refine_ls_number_restraints 0
_refine_ls_restrained_S_all 1.041
_refine_ls_R_factor_all 0.0682
_refine_ls_R_factor_gt 0.0593
_refine_ls_shift/su_max 0.001
_refine_ls_shift/su_mean 0.000
_refine_ls_structure_factor_coef Fsqd
_refine_ls_weighting_details 'calc w=1/[\s^2^(Fo^2^)+(0.1036P)^2^+2.5460P] where P=(Fo^2^+2Fc^2^)/3'
_refine_ls_weighting_scheme calc
_refine_ls_wR_factor_gt 0.1608
_refine_ls_wR_factor_ref 0.1714
_reflns_number_gt 2158
_reflns_number_total 2561
_reflns_threshold_expression >2sigma(I)
_cod_data_source_file b904512k.txt
_cod_data_source_block 1101a1
_cod_original_cell_volume 2208(6)
_cod_original_sg_symbol_H-M P2(1)/c
_cod_database_code 7201068

loop_
_symmetry_equiv_pos_as_xyz
'x, y, z'
'-x, y+1/2, -z+1/2'
'-x, -y, -z'
'x, -y-1/2, z-1/2'

loop_
_atom_site_label
_atom_site_type_symbol
_atom_site_fract_x
_atom_site_fract_y
_atom_site_fract_z
_atom_site_U_iso_or_equiv
_atom_site_adp_type
_atom_site_occupancy
_atom_site_symmetry_multiplicity
_atom_site_calc_flag
_atom_site_refinement_flags
_atom_site_disorder_assembly
_atom_site_disorder_group
Cu1 Cu 0.67910(9) 0.64619(7) 0.24747(6) 0.0397(4) Uani 1 1 d . . .
Cu2 Cu 0.94098(10) 0.62282(8) 0.36623(6) 0.0494(4) Uani 1 1 d . . .
Cu3 Cu 1.25220(9) 0.50408(7) 0.24527(6) 0.0414(4) Uani 1 1 d . . .
N1 N 0.7493(5) 0.5150(4) 0.2168(3) 0.0309(14) Uani 1 1 d . . .
N2 N 0.8000(6) 0.5244(4) 0.3842(3) 0.0335(14) Uani 1 1 d . . .
N3 N 0.9375(6) 0.6816(5) 0.4704(4) 0.0414(16) Uani 1 1 d . . .
N4 N 1.1213(6) 0.5636(5) 0.2812(4) 0.0408(15) Uani 1 1 d . . .
N5 N 0.4983(7) 0.6042(5) 0.2368(4) 0.0462(17) Uani 1 1 d . . .
N6 N 0.7730(8) 0.8597(6) 0.2661(5) 0.058(2) Uani 1 1 d . . .
C1 C 0.3806(10) 0.1165(6) 0.5768(6) 0.055(2) Uani 1 1 d . . .
H1A H 0.4423 0.0621 0.6042 0.083 Uiso 1 1 calc R . .
H1B H 0.2991 0.0902 0.5323 0.083 Uiso 1 1 calc R . .
H1C H 0.3557 0.1511 0.6177 0.083 Uiso 1 1 calc R . .
C2 C 0.4499(7) 0.1882(6) 0.5402(4) 0.0370(18) Uani 1 1 d . . .
C3 C 0.4937(7) 0.1584(6) 0.4791(5) 0.0379(18) Uani 1 1 d . . .
H3 H 0.4775 0.0927 0.4584 0.045 Uiso 1 1 calc R . .
C4 C 0.5606(7) 0.2241(6) 0.4483(4) 0.043(2) Uani 1 1 d . . .
H4 H 0.5910 0.2022 0.4074 0.051 Uiso 1 1 calc R . .
C5 C 0.5849(7) 0.3239(5) 0.4767(4) 0.0332(17) Uani 1 1 d . . .
C6 C 0.5392(8) 0.3505(6) 0.5377(5) 0.0426(19) Uani 1 1 d . . .
H6 H 0.5544 0.4160 0.5588 0.051 Uiso 1 1 calc R . .
C7 C 0.4733(8) 0.2858(6) 0.5682(5) 0.042(2) Uani 1 1 d . . .
H7 H 0.4429 0.3075 0.6092 0.051 Uiso 1 1 calc R . .
C8 C 0.6578(7) 0.3918(6) 0.4434(4) 0.0326(17) Uani 1 1 d . . .
C9 C 0.6644(7) 0.3786(5) 0.3660(4) 0.0342(17) Uani 1 1 d . . .
H9 H 0.6186 0.3246 0.3317 0.041 Uiso 1 1 calc R . .
C10 C 0.7365(7) 0.4431(5) 0.3393(4) 0.0308(16) Uani 1 1 d . . .
C11 C 0.7939(7) 0.5387(5) 0.4588(4) 0.0332(17) Uani 1 1 d . . .
C12 C 0.7257(7) 0.4751(6) 0.4896(4) 0.0387(19) Uani 1 1 d . . .
H12 H 0.7244 0.4874 0.5426 0.046 Uiso 1 1 calc R . .
C13 C 0.8659(7) 0.6293(5) 0.5053(4) 0.0339(18) Uani 1 1 d . . .
C14 C 0.8637(8) 0.6610(6) 0.5812(5) 0.0423(19) Uani 1 1 d . . .
H14 H 0.8156 0.6241 0.6064 0.051 Uiso 1 1 calc R . .
C15 C 0.9319(8) 0.7460(6) 0.6189(4) 0.045(2) Uani 1 1 d . . .
H15 H 0.9295 0.7682 0.6696 0.054 Uiso 1 1 calc R . .
C16 C 1.0026(9) 0.7981(7) 0.5833(5) 0.055(2) Uani 1 1 d . . .
H16 H 1.0506 0.8561 0.6089 0.066 Uiso 1 1 calc R . .
C17 C 1.0026(8) 0.7641(7) 0.5088(5) 0.054(2) Uani 1 1 d . . .
H17 H 1.0509 0.8008 0.4835 0.065 Uiso 1 1 calc R . .
C18 C 0.7509(6) 0.4314(6) 0.2583(4) 0.0291(17) Uani 1 1 d . . .
C19 C 0.7721(7) 0.3377(6) 0.2314(4) 0.0376(18) Uani 1 1 d . . .
H19 H 0.7690 0.2796 0.2609 0.045 Uiso 1 1 calc R . .
C20 C 0.7976(8) 0.3334(6) 0.1601(5) 0.045(2) Uani 1 1 d . . .
H20 H 0.8109 0.2715 0.1390 0.054 Uiso 1 1 calc R . .
C21 C 0.8035(8) 0.4197(6) 0.1203(5) 0.046(2) Uani 1 1 d . . .
H21 H 0.8255 0.4178 0.0730 0.055 Uiso 1 1 calc R . .
C22 C 0.7777(7) 0.5086(6) 0.1488(4) 0.0358(18) Uani 1 1 d . . .
H22 H 0.7798 0.5673 0.1198 0.043 Uiso 1 1 calc R . .
C23 C 1.0529(7) 0.5926(5) 0.3123(4) 0.0311(16) Uani 1 1 d . . .
C24 C 0.4009(8) 0.5678(6) 0.2358(4) 0.0388(18) Uani 1 1 d . . .
C25 C 0.7510(8) 0.7778(8) 0.2636(5) 0.048(2) Uani 1 1 d . . .

loop_
_atom_site_aniso_label
_atom_site_aniso_U_11
_atom_site_aniso_U_22
_atom_site_aniso_U_33
_atom_site_aniso_U_23
_atom_site_aniso_U_13
_atom_site_aniso_U_12
Cu1 0.0478(6) 0.0391(7) 0.0434(6) -0.0002(4) 0.0301(5) -0.0017(4)
Cu2 0.0527(7) 0.0650(8) 0.0503(7) -0.0149(5) 0.0415(6) -0.0123(5)
Cu3 0.0459(7) 0.0453(7) 0.0475(7) 0.0040(4) 0.0340(5) 0.0030(4)
N1 0.033(3) 0.038(4) 0.030(3) -0.002(3) 0.021(3) -0.003(3)
N2 0.036(3) 0.045(4) 0.027(3) 0.004(3) 0.021(3) 0.008(3)
N3 0.046(4) 0.051(4) 0.038(3) -0.008(3) 0.028(3) -0.016(3)
N4 0.043(4) 0.043(4) 0.049(4) 0.000(3) 0.032(3) 0.001(3)
N5 0.055(5) 0.053(4) 0.043(4) -0.004(3) 0.033(4) 0.000(4)
N6 0.078(5) 0.035(5) 0.086(6) -0.007(4) 0.059(5) -0.009(4)
C1 0.071(6) 0.058(6) 0.054(5) 0.007(4) 0.042(5) -0.015(4)
C2 0.036(4) 0.049(5) 0.032(4) 0.005(4) 0.019(3) -0.006(4)
C3 0.044(4) 0.042(5) 0.037(4) -0.008(3) 0.026(4) -0.005(4)
C4 0.036(4) 0.070(6) 0.028(4) -0.001(4) 0.020(3) 0.000(4)
C5 0.035(4) 0.040(5) 0.028(4) -0.001(3) 0.015(3) -0.002(3)
C6 0.047(5) 0.046(5) 0.041(4) -0.007(4) 0.025(4) -0.003(4)
C7 0.050(5) 0.054(6) 0.036(4) -0.004(4) 0.031(4) 0.002(4)
C8 0.030(4) 0.046(5) 0.027(4) -0.002(3) 0.016(3) 0.001(3)
C9 0.039(4) 0.031(4) 0.031(4) -0.001(3) 0.012(3) -0.003(3)
C10 0.041(4) 0.029(4) 0.027(4) 0.000(3) 0.019(3) 0.002(3)
C11 0.042(4) 0.036(4) 0.027(4) -0.005(3) 0.019(3) 0.003(4)
C12 0.043(4) 0.054(5) 0.028(4) -0.005(4) 0.024(4) -0.003(4)
C13 0.036(4) 0.040(5) 0.033(4) 0.003(3) 0.022(4) 0.009(3)
C14 0.045(5) 0.055(5) 0.031(4) -0.003(4) 0.020(4) -0.001(4)
C15 0.057(5) 0.050(5) 0.030(4) -0.012(4) 0.019(4) -0.005(4)
C16 0.063(6) 0.054(6) 0.049(5) -0.016(4) 0.022(5) -0.014(5)
C17 0.066(6) 0.057(6) 0.054(5) -0.020(4) 0.039(5) -0.025(5)
C18 0.031(4) 0.035(5) 0.026(4) -0.005(3) 0.016(3) -0.005(3)
C19 0.043(4) 0.041(5) 0.024(4) -0.002(3) 0.008(3) 0.006(4)
C20 0.064(5) 0.034(5) 0.042(5) -0.005(4) 0.027(4) 0.009(4)
C21 0.059(5) 0.057(6) 0.039(4) -0.010(4) 0.037(4) 0.007(4)
C22 0.037(4) 0.047(5) 0.032(4) 0.002(3) 0.022(3) -0.004(3)
C23 0.033(4) 0.040(4) 0.026(4) -0.008(3) 0.017(3) -0.012(3)
C24 0.046(5) 0.044(5) 0.037(4) -0.005(4) 0.027(4) 0.000(4)
C25 0.057(5) 0.041(6) 0.068(6) -0.002(4) 0.049(5) 0.003(4)

loop_
_atom_type_symbol
_atom_type_description
_atom_type_scat_dispersion_real
_atom_type_scat_dispersion_imag
_atom_type_scat_source
C C 0.0033 0.0016 'International Tables Vol C Tables 4.2.6.8 and 6.1.1.4'
H H 0.0000 0.0000 'International Tables Vol C Tables 4.2.6.8 and 6.1.1.4'
Cu Cu 0.3201 1.2651 'International Tables Vol C Tables 4.2.6.8 and 6.1.1.4'
N N 0.0061 0.0033 'International Tables Vol C Tables 4.2.6.8 and 6.1.1.4'

loop_
_geom_angle_atom_site_label_1
_geom_angle_atom_site_label_2
_geom_angle_atom_site_label_3
_geom_angle
_geom_angle_site_symmetry_1
_geom_angle_site_symmetry_3
_geom_angle_publ_flag
C25 Cu1 N5 127.5(3) . . ?
C25 Cu1 N1 131.4(3) . . ?
N5 Cu1 N1 100.4(3) . . ?
C25 Cu1 Cu2 76.4(3) . . ?
N5 Cu1 Cu2 135.3(2) . . ?
N1 Cu1 Cu2 74.29(17) . . ?
C23 Cu2 N3 143.7(3) . . ?
C23 Cu2 N2 125.9(3) . . ?
N3 Cu2 N2 80.6(2) . . ?
C23 Cu2 Cu1 108.6(3) . . ?
N3 Cu2 Cu1 104.5(2) . . ?
N2 Cu2 Cu1 67.05(19) . . ?
C24 Cu3 N4 126.6(3) 1_655 . ?
C24 Cu3 N6 122.1(3) 1_655 2_745 ?
N4 Cu3 N6 110.8(3) . 2_745 ?
C18 N1 C22 117.9(6) . . ?
C18 N1 Cu1 120.4(4) . . ?
C22 N1 Cu1 121.2(5) . . ?
C11 N2 C10 117.7(6) . . ?
C11 N2 Cu2 111.6(5) . . ?
C10 N2 Cu2 129.7(4) . . ?
C17 N3 C13 119.0(6) . . ?
C17 N3 Cu2 125.9(5) . . ?
C13 N3 Cu2 115.1(5) . . ?
C23 N4 Cu3 171.0(6) . . ?
C24 N5 Cu1 170.6(7) . . ?
C25 N6 Cu3 161.6(8) . 2_755 ?
C2 C1 H1A 109.5 . . ?
C2 C1 H1B 109.5 . . ?
H1A C1 H1B 109.5 . . ?
C2 C1 H1C 109.5 . . ?
H1A C1 H1C 109.5 . . ?
H1B C1 H1C 109.5 . . ?
C3 C2 C7 118.4(7) . . ?
C3 C2 C1 121.3(8) . . ?
C7 C2 C1 120.3(7) . . ?
C4 C3 C2 120.4(8) . . ?
C4 C3 H3 119.8 . . ?
C2 C3 H3 119.8 . . ?
C3 C4 C5 121.6(7) . . ?
C3 C4 H4 119.2 . . ?
C5 C4 H4 119.2 . . ?
C6 C5 C4 116.1(7) . . ?
C6 C5 C8 123.6(7) . . ?
C4 C5 C8 120.3(6) . . ?
C7 C6 C5 122.5(8) . . ?
C7 C6 H6 118.8 . . ?
C5 C6 H6 118.8 . . ?
C6 C7 C2 121.1(7) . . ?
C6 C7 H7 119.5 . . ?
C2 C7 H7 119.5 . . ?
C9 C8 C12 116.2(7) . . ?
C9 C8 C5 123.3(7) . . ?
C12 C8 C5 120.5(6) . . ?
C10 C9 C8 120.5(7) . . ?
C10 C9 H9 119.7 . . ?
C8 C9 H9 119.7 . . ?
N2 C10 C9 122.5(6) . . ?
N2 C10 C18 114.3(6) . . ?
C9 C10 C18 123.2(7) . . ?
N2 C11 C12 122.2(7) . . ?
N2 C11 C13 115.2(6) . . ?
C12 C11 C13 122.6(6) . . ?
C11 C12 C8 120.7(6) . . ?
C11 C12 H12 119.6 . . ?
C8 C12 H12 119.6 . . ?
N3 C13 C14 119.7(7) . . ?
N3 C13 C11 116.4(6) . . ?
C14 C13 C11 123.9(7) . . ?
C15 C14 C13 119.8(7) . . ?
C15 C14 H14 120.1 . . ?
C13 C14 H14 120.1 . . ?
C16 C15 C14 120.0(7) . . ?
C16 C15 H15 120.0 . . ?
C14 C15 H15 120.0 . . ?
C15 C16 C17 118.3(8) . . ?
C15 C16 H16 120.8 . . ?
C17 C16 H16 120.8 . . ?
N3 C17 C16 123.2(8) . . ?
N3 C17 H17 118.4 . . ?
C16 C17 H17 118.4 . . ?
N1 C18 C19 123.2(6) . . ?
N1 C18 C10 116.2(6) . . ?
C19 C18 C10 120.5(7) . . ?
C20 C19 C18 117.4(7) . . ?
C20 C19 H19 121.3 . . ?
C18 C19 H19 121.3 . . ?
C21 C20 C19 119.3(7) . . ?
C21 C20 H20 120.4 . . ?
C19 C20 H20 120.4 . . ?
C22 C21 C20 120.0(7) . . ?
C22 C21 H21 120.0 . . ?
C20 C21 H21 120.0 . . ?
N1 C22 C21 122.0(7) . . ?
N1 C22 H22 119.0 . . ?
C21 C22 H22 119.0 . . ?
N4 C23 Cu2 172.7(7) . . ?
N5 C24 Cu3 174.2(7) . 1_455 ?
N6 C25 Cu1 169.2(8) . . ?

loop_
_geom_bond_atom_site_label_1
_geom_bond_atom_site_label_2
_geom_bond_distance
_geom_bond_site_symmetry_2
_geom_bond_publ_flag
Cu1 C25 1.879(10) . ?
Cu1 N5 1.929(8) . ?
Cu1 N1 2.042(6) . ?
Cu1 Cu2 2.719(5) . ?
Cu2 C23 1.819(8) . ?
Cu2 N3 1.967(7) . ?
Cu2 N2 2.097(6) . ?
Cu3 C24 1.851(9) 1_655 ?
Cu3 N4 1.901(7) . ?
Cu3 N6 1.932(8) 2_745 ?
N1 C18 1.313(9) . ?
N1 C22 1.321(9) . ?
N2 C11 1.322(9) . ?
N2 C10 1.339(9) . ?
N3 C17 1.319(10) . ?
N3 C13 1.333(9) . ?
N4 C23 1.125(9) . ?
N5 C24 1.132(9) . ?
N6 C25 1.108(10) . ?
N6 Cu3 1.932(8) 2_755 ?
C1 C2 1.486(10) . ?
C1 H1A 0.9600 . ?
C1 H1B 0.9600 . ?
C1 H1C 0.9600 . ?
C2 C3 1.365(10) . ?
C2 C7 1.369(11) . ?
C3 C4 1.357(10) . ?
C3 H3 0.9300 . ?
C4 C5 1.398(11) . ?
C4 H4 0.9300 . ?
C5 C6 1.365(10) . ?
C5 C8 1.445(10) . ?
C6 C7 1.339(11) . ?
C6 H6 0.9300 . ?
C7 H7 0.9300 . ?
C8 C9 1.370(10) . ?
C8 C12 1.381(10) . ?
C9 C10 1.344(10) . ?
C9 H9 0.9300 . ?
C10 C18 1.467(9) . ?
C11 C12 1.350(10) . ?
C11 C13 1.474(10) . ?
C12 H12 0.9300 . ?
C13 C14 1.379(10) . ?
C14 C15 1.355(10) . ?
C14 H14 0.9300 . ?
C15 C16 1.333(12) . ?
C15 H15 0.9300 . ?
C16 C17 1.356(12) . ?
C16 H16 0.9300 . ?
C17 H17 0.9300 . ?
C18 C19 1.376(10) . ?
C19 C20 1.357(11) . ?
C19 H19 0.9300 . ?
C20 C21 1.348(11) . ?
C20 H20 0.9300 . ?
C21 C22 1.347(11) . ?
C21 H21 0.9300 . ?
C22 H22 0.9300 . ?
C24 Cu3 1.851(9) 1_455 ?

loop_
_geom_torsion_atom_site_label_1
_geom_torsion_atom_site_label_2
_geom_torsion_atom_site_label_3
_geom_torsion_atom_site_label_4
_geom_torsion
_geom_torsion_site_symmetry_1
_geom_torsion_site_symmetry_2
_geom_torsion_site_symmetry_3
_geom_torsion_site_symmetry_4
_geom_torsion_publ_flag
C25 Cu1 Cu2 C23 -92.9(3) . . . . ?
N5 Cu1 Cu2 C23 136.8(4) . . . . ?
N1 Cu1 Cu2 C23 47.9(3) . . . . ?
C25 Cu1 Cu2 N3 72.1(3) . . . . ?
N5 Cu1 Cu2 N3 -58.2(4) . . . . ?
N1 Cu1 Cu2 N3 -147.1(2) . . . . ?
C25 Cu1 Cu2 N2 145.1(3) . . . . ?
N5 Cu1 Cu2 N2 14.9(3) . . . . ?
N1 Cu1 Cu2 N2 -74.1(3) . . . . ?
C25 Cu1 N1 C18 134.4(6) . . . . ?
N5 Cu1 N1 C18 -55.0(5) . . . . ?
Cu2 Cu1 N1 C18 79.4(5) . . . . ?
C25 Cu1 N1 C22 -54.2(7) . . . . ?
N5 Cu1 N1 C22 116.4(6) . . . . ?
Cu2 Cu1 N1 C22 -109.2(5) . . . . ?
C23 Cu2 N2 C11 143.5(5) . . . . ?
N3 Cu2 N2 C11 -9.3(5) . . . . ?
Cu1 Cu2 N2 C11 -119.5(5) . . . . ?
C23 Cu2 N2 C10 -24.7(7) . . . . ?
N3 Cu2 N2 C10 -177.5(6) . . . . ?
Cu1 Cu2 N2 C10 72.3(6) . . . . ?
C23 Cu2 N3 C17 42.8(9) . . . . ?
N2 Cu2 N3 C17 -176.0(7) . . . . ?
Cu1 Cu2 N3 C17 -112.8(7) . . . . ?
C23 Cu2 N3 C13 -134.6(6) . . . . ?
N2 Cu2 N3 C13 6.6(5) . . . . ?
Cu1 Cu2 N3 C13 69.8(5) . . . . ?
C24 Cu3 N4 C23 -103(4) 1_655 . . . ?
N6 Cu3 N4 C23 69(4) 2_745 . . . ?
C25 Cu1 N5 C24 -148(4) . . . . ?
N1 Cu1 N5 C24 41(4) . . . . ?
Cu2 Cu1 N5 C24 -37(4) . . . . ?
C7 C2 C3 C4 1.1(11) . . . . ?
C1 C2 C3 C4 -177.9(7) . . . . ?
C2 C3 C4 C5 -1.0(11) . . . . ?
C3 C4 C5 C6 0.9(11) . . . . ?
C3 C4 C5 C8 179.4(7) . . . . ?
C4 C5 C6 C7 -0.8(11) . . . . ?
C8 C5 C6 C7 -179.2(7) . . . . ?
C5 C6 C7 C2 0.9(12) . . . . ?
C3 C2 C7 C6 -1.0(11) . . . . ?
C1 C2 C7 C6 178.0(7) . . . . ?
C6 C5 C8 C9 -158.1(7) . . . . ?
C4 C5 C8 C9 23.6(11) . . . . ?
C6 C5 C8 C12 22.0(11) . . . . ?
C4 C5 C8 C12 -156.4(7) . . . . ?
C12 C8 C9 C10 1.5(10) . . . . ?
C5 C8 C9 C10 -178.4(7) . . . . ?
C11 N2 C10 C9 2.2(10) . . . . ?
Cu2 N2 C10 C9 169.8(5) . . . . ?
C11 N2 C10 C18 -178.6(6) . . . . ?
Cu2 N2 C10 C18 -11.1(9) . . . . ?
C8 C9 C10 N2 -2.7(11) . . . . ?
C8 C9 C10 C18 178.2(7) . . . . ?
C10 N2 C11 C12 -0.6(10) . . . . ?
Cu2 N2 C11 C12 -170.3(6) . . . . ?
C10 N2 C11 C13 179.9(6) . . . . ?
Cu2 N2 C11 C13 10.1(7) . . . . ?
N2 C11 C12 C8 -0.5(11) . . . . ?
C13 C11 C12 C8 179.0(6) . . . . ?
C9 C8 C12 C11 0.0(11) . . . . ?
C5 C8 C12 C11 180.0(7) . . . . ?
C17 N3 C13 C14 -1.4(11) . . . . ?
Cu2 N3 C13 C14 176.2(5) . . . . ?
C17 N3 C13 C11 179.2(7) . . . . ?
Cu2 N3 C13 C11 -3.2(8) . . . . ?
N2 C11 C13 N3 -5.1(9) . . . . ?
C12 C11 C13 N3 175.3(7) . . . . ?
N2 C11 C13 C14 175.5(7) . . . . ?
C12 C11 C13 C14 -4.1(11) . . . . ?
N3 C13 C14 C15 1.3(11) . . . . ?
C11 C13 C14 C15 -179.3(7) . . . . ?
C13 C14 C15 C16 -1.0(12) . . . . ?
C14 C15 C16 C17 0.7(13) . . . . ?
C13 N3 C17 C16 1.2(13) . . . . ?
Cu2 N3 C17 C16 -176.2(7) . . . . ?
C15 C16 C17 N3 -0.8(14) . . . . ?
C22 N1 C18 C19 -4.2(10) . . . . ?
Cu1 N1 C18 C19 167.5(5) . . . . ?
C22 N1 C18 C10 172.4(6) . . . . ?
Cu1 N1 C18 C10 -15.9(8) . . . . ?
N2 C10 C18 N1 -36.8(8) . . . . ?
C9 C10 C18 N1 142.4(7) . . . . ?
N2 C10 C18 C19 139.9(7) . . . . ?
C9 C10 C18 C19 -40.9(10) . . . . ?
N1 C18 C19 C20 2.6(11) . . . . ?
C10 C18 C19 C20 -173.9(7) . . . . ?
C18 C19 C20 C21 1.2(11) . . . . ?
C19 C20 C21 C22 -3.2(12) . . . . ?
C18 N1 C22 C21 2.0(10) . . . . ?
Cu1 N1 C22 C21 -169.6(6) . . . . ?
C20 C21 C22 N1 1.6(12) . . . . ?
Cu3 N4 C23 Cu2 -50(8) . . . . ?
N3 Cu2 C23 N4 104(5) . . . . ?
N2 Cu2 C23 N4 -26(5) . . . . ?
Cu1 Cu2 C23 N4 -101(5) . . . . ?
Cu1 N5 C24 Cu3 43(10) . . . 1_455 ?
Cu3 N6 C25 Cu1 10(6) 2_755 . . . ?
N5 Cu1 C25 N6 -32(4) . . . . ?
N1 Cu1 C25 N6 137(4) . . . . ?
Cu2 Cu1 C25 N6 -169(4) . . . . ?
